data_4301028
loop_
_publ_author_name
'Arom\'i, Guillem'
'Telser, Joshua'
'Ozarowski, Andrew'
'Brunel, Louis-Claude'
'Stoeckli-Evans, Helen-Margaret'
'Krzystek, J.'

_publ_section_title
;
 Synthesis, Crystal Structure, and High-Precision High-Frequency and -Field
 Electron Paramagnetic Resonance Investigation of a Manganese(III) Complex:
 [Mn(dbm)2(py)2](ClO4)
;
_journal_coden_ASTM INOCAJ
_journal_issue 2
_journal_name_full 'Inorganic Chemistry'
_journal_page_first 187
_journal_page_last 196
_journal_paper_doi 10.1021/ic049180u
_journal_volume 44
_journal_year 2005
_chemical_formula_moiety 'C40 H32 Mn N2 O4, (Cl O4)'
_chemical_formula_sum 'C40 H32 Cl Mn N2 O8'
_chemical_formula_weight 759.07
_space_group_IT_number 14
_symmetry_cell_setting monoclinic
_symmetry_space_group_name_Hall '-P 2yn'
_symmetry_space_group_name_H-M 'P 1 21/n 1'
_cell_angle_alpha 90.00
_cell_angle_beta 100.144(4)
_cell_angle_gamma 90.00
_cell_formula_units_Z 4
_cell_length_a 8.2851(4)
_cell_length_b 24.0826(9)
_cell_length_c 17.9576(9)
_cell_measurement_temperature 153(2)
_cell_volume 3527.0(3)
_diffrn_ambient_temperature 153(2)
_exptl_crystal_density_diffrn 1.429
_cod_duplicate_entry 4308420
_cod_original_sg_symbol_H-M 'P 21/n'
_cod_database_code 4301028

loop_
_symmetry_equiv_pos_as_xyz
'x, y, z'
'-x+1/2, y+1/2, -z+1/2'
'-x, -y, -z'
'x-1/2, -y-1/2, z-1/2'

loop_
_atom_site_label
_atom_site_type_symbol
_atom_site_fract_x
_atom_site_fract_y
_atom_site_fract_z
_atom_site_U_iso_or_equiv
_atom_site_adp_type
_atom_site_occupancy
_atom_site_symmetry_multiplicity
_atom_site_calc_flag
_atom_site_refinement_flags
_atom_site_disorder_assembly
_atom_site_disorder_group
Cl1 Cl 0.47858(5) 0.341737(16) 0.32961(2) 0.03324(9) Uani 1 1 d . . .
O11 O 0.4406(3) 0.39483(9) 0.29537(12) 0.0794(6) Uani 1 1 d . . .
O12 O 0.6249(2) 0.34809(7) 0.38430(9) 0.0596(4) Uani 1 1 d . . .
O13 O 0.3479(3) 0.32736(10) 0.36646(13) 0.0945(8) Uani 1 1 d . . .
O14 O 0.4999(3) 0.30209(11) 0.27528(13) 0.1086(10) Uani 1 1 d . . .
Mn1 Mn 0.27891(2) 0.089323(9) 0.278593(11) 0.02150(6) Uani 1 1 d . . .
O1 O 0.18420(12) 0.03827(4) 0.34002(5) 0.02482(19) Uani 1 1 d . . .
O2 O 0.41204(12) 0.12193(4) 0.36581(5) 0.0256(2) Uani 1 1 d . . .
O3 O 0.38638(12) 0.13527(4) 0.21568(5) 0.02493(19) Uani 1 1 d . . .
O4 O 0.13063(12) 0.06037(4) 0.19460(5) 0.02525(19) Uani 1 1 d . . .
N1 N 0.46340(15) 0.02025(5) 0.26756(7) 0.0271(2) Uani 1 1 d . . .
N2 N 0.09208(15) 0.15720(5) 0.28662(7) 0.0282(2) Uani 1 1 d . . .
C1 C 0.4133(2) -0.03012(7) 0.24244(9) 0.0326(3) Uani 1 1 d . . .
H1 H 0.302(3) -0.0348(9) 0.2298(12) 0.042(6) Uiso 1 1 d . . .
C2 C 0.5212(3) -0.07252(8) 0.23426(11) 0.0420(4) Uani 1 1 d . . .
H2 H 0.476(3) -0.1074(10) 0.2191(13) 0.048(6) Uiso 1 1 d . . .
C3 C 0.6878(3) -0.06256(9) 0.25319(11) 0.0468(4) Uani 1 1 d . . .
H3 H 0.766(4) -0.0908(12) 0.2473(18) 0.073(8) Uiso 1 1 d . . .
C4 C 0.7403(2) -0.01065(9) 0.27952(11) 0.0445(4) Uani 1 1 d . . .
H4 H 0.857(3) -0.0018(11) 0.2928(14) 0.060(7) Uiso 1 1 d . . .
C5 C 0.62491(19) 0.02926(8) 0.28603(10) 0.0355(3) Uani 1 1 d . . .
H5 H 0.654(3) 0.0678(10) 0.3082(13) 0.046(6) Uiso 1 1 d . . .
C6 C -0.06728(18) 0.14465(7) 0.27986(9) 0.0330(3) Uani 1 1 d . . .
H6 H -0.095(2) 0.1065(9) 0.2619(11) 0.033(5) Uiso 1 1 d . . .
C7 C -0.1831(2) 0.18207(9) 0.29534(11) 0.0425(4) Uani 1 1 d . . .
H7 H -0.294(3) 0.1710(11) 0.2907(14) 0.059(7) Uiso 1 1 d . . .
C8 C -0.1344(2) 0.23515(9) 0.31664(12) 0.0477(4) Uani 1 1 d . . .
H8 H -0.211(3) 0.2626(12) 0.3294(15) 0.066(7) Uiso 1 1 d . . .
C9 C 0.0286(2) 0.24922(8) 0.32107(11) 0.0442(4) Uani 1 1 d . . .
H9 H 0.070(3) 0.2852(11) 0.3340(14) 0.052(6) Uiso 1 1 d . . .
C10 C 0.1382(2) 0.20916(7) 0.30619(10) 0.0356(3) Uani 1 1 d . . .
H10 H 0.257(3) 0.2174(9) 0.3104(12) 0.044(6) Uiso 1 1 d . . .
C11 C 0.24080(16) 0.02596(6) 0.40949(7) 0.0230(2) Uani 1 1 d . . .
C12 C 0.17577(16) -0.02593(6) 0.43703(8) 0.0248(3) Uani 1 1 d . . .
C13 C 0.11475(19) -0.06687(6) 0.38484(9) 0.0299(3) Uani 1 1 d . . .
H13 H 0.119(2) -0.0625(9) 0.3319(12) 0.035(5) Uiso 1 1 d . . .
C14 C 0.0533(2) -0.11615(7) 0.40855(11) 0.0376(3) Uani 1 1 d . . .
H14 H 0.018(3) -0.1452(10) 0.3729(13) 0.049(6) Uiso 1 1 d . . .
C15 C 0.0495(2) -0.12441(7) 0.48452(11) 0.0397(4) Uani 1 1 d . . .
H15 H 0.008(3) -0.1578(10) 0.5047(13) 0.049(6) Uiso 1 1 d . . .
C16 C 0.1081(2) -0.08379(7) 0.53659(10) 0.0374(3) Uani 1 1 d . . .
H16 H 0.105(3) -0.0888(9) 0.5859(14) 0.047(6) Uiso 1 1 d . . .
C17 C 0.1724(2) -0.03479(7) 0.51358(9) 0.0317(3) Uani 1 1 d . . .
H17 H 0.208(3) -0.0057(9) 0.5502(12) 0.037(5) Uiso 1 1 d . . .
C18 C 0.35328(19) 0.05848(6) 0.45736(8) 0.0286(3) Uani 1 1 d . . .
H18 H 0.382(3) 0.0474(9) 0.5070(12) 0.039(5) Uiso 1 1 d . . .
C19 C 0.41980(16) 0.10786(6) 0.43527(7) 0.0231(2) Uani 1 1 d . . .
C20 C 0.50231(16) 0.14806(6) 0.49208(8) 0.0247(3) Uani 1 1 d . . .
C21 C 0.5098(2) 0.14002(7) 0.56956(9) 0.0341(3) Uani 1 1 d . . .
H21 H 0.470(3) 0.1075(9) 0.5878(12) 0.039(5) Uiso 1 1 d . . .
C22 C 0.5801(2) 0.17987(8) 0.62066(9) 0.0402(4) Uani 1 1 d . . .
H22 H 0.584(3) 0.1726(10) 0.6761(14) 0.054(6) Uiso 1 1 d . . .
C23 C 0.6423(2) 0.22817(7) 0.59542(10) 0.0375(3) Uani 1 1 d . . .
H23 H 0.690(3) 0.2562(10) 0.6324(13) 0.051(6) Uiso 1 1 d . . .
C24 C 0.6359(2) 0.23671(7) 0.51879(10) 0.0360(3) Uani 1 1 d . . .
H24 H 0.679(3) 0.2693(11) 0.5022(14) 0.057(7) Uiso 1 1 d . . .
C25 C 0.56616(19) 0.19699(7) 0.46731(9) 0.0300(3) Uani 1 1 d . . .
H25 H 0.562(2) 0.2029(8) 0.4148(12) 0.035(5) Uiso 1 1 d . . .
C26 C 0.35292(16) 0.13804(5) 0.14293(7) 0.0216(2) Uani 1 1 d . . .
C27 C 0.46938(16) 0.17114(6) 0.10731(8) 0.0233(2) Uani 1 1 d . . .
C28 C 0.54656(18) 0.21688(6) 0.14538(9) 0.0294(3) Uani 1 1 d . . .
H28 H 0.520(2) 0.2277(8) 0.1918(11) 0.032(5) Uiso 1 1 d . . .
C29 C 0.6584(2) 0.24764(7) 0.11369(11) 0.0371(3) Uani 1 1 d . . .
H29 H 0.711(3) 0.2788(10) 0.1382(13) 0.051(6) Uiso 1 1 d . . .
C30 C 0.6958(2) 0.23227(8) 0.04424(11) 0.0400(4) Uani 1 1 d . . .
H30 H 0.773(3) 0.2527(10) 0.0230(13) 0.049(6) Uiso 1 1 d . . .
C31 C 0.6203(2) 0.18682(8) 0.00648(11) 0.0418(4) Uani 1 1 d . . .
H31 H 0.644(3) 0.1759(10) -0.0389(14) 0.054(6) Uiso 1 1 d . . .
C32 C 0.5061(2) 0.15640(7) 0.03717(9) 0.0340(3) Uani 1 1 d . . .
H32 H 0.456(3) 0.1238(10) 0.0100(13) 0.046(6) Uiso 1 1 d . . .
C33 C 0.21751(17) 0.11337(6) 0.09804(8) 0.0250(3) Uani 1 1 d . . .
H33 H 0.201(2) 0.1225(8) 0.0487(12) 0.034(5) Uiso 1 1 d . . .
C34 C 0.11009(16) 0.07723(5) 0.12588(7) 0.0216(2) Uani 1 1 d . . .
C35 C -0.03594(16) 0.05452(6) 0.07600(8) 0.0231(2) Uani 1 1 d . . .
C36 C -0.11336(18) 0.00778(6) 0.09959(9) 0.0287(3) Uani 1 1 d . . .
H36 H -0.066(3) -0.0093(10) 0.1482(12) 0.043(6) Uiso 1 1 d . . .
C37 C -0.24876(19) -0.01469(7) 0.05344(10) 0.0344(3) Uani 1 1 d . . .
H37 H -0.298(3) -0.0481(10) 0.0686(13) 0.050(6) Uiso 1 1 d . . .
C38 C -0.30781(17) 0.00879(7) -0.01619(9) 0.0322(3) Uani 1 1 d . . .
H38 H -0.400(2) -0.0062(8) -0.0488(11) 0.034(5) Uiso 1 1 d . . .
C39 C -0.23300(19) 0.05520(8) -0.03963(9) 0.0343(3) Uani 1 1 d . . .
H39 H -0.273(3) 0.0712(10) -0.0869(13) 0.045(6) Uiso 1 1 d . . .
C40 C -0.09713(19) 0.07816(7) 0.00617(9) 0.0307(3) Uani 1 1 d . . .
H40 H -0.045(2) 0.1102(9) -0.0098(12) 0.036(5) Uiso 1 1 d . . .

loop_
_atom_site_aniso_label
_atom_site_aniso_U_11
_atom_site_aniso_U_22
_atom_site_aniso_U_33
_atom_site_aniso_U_23
_atom_site_aniso_U_13
_atom_site_aniso_U_12
Cl1 0.03715(18) 0.03387(18) 0.02955(17) -0.00384(14) 0.00819(14) 0.00459(14)
O11 0.0858(13) 0.0690(12) 0.0762(13) 0.0307(10) -0.0056(10) 0.0138(10)
O12 0.0545(9) 0.0623(10) 0.0545(9) -0.0052(7) -0.0110(7) 0.0092(7)
O13 0.0917(14) 0.1115(17) 0.0948(15) -0.0367(13) 0.0563(12) -0.0575(13)
O14 0.1017(16) 0.131(2) 0.0843(14) -0.0722(14) -0.0091(12) 0.0548(15)
Mn1 0.02044(10) 0.02513(10) 0.01837(10) -0.00006(7) 0.00188(7) -0.00421(7)
O1 0.0239(4) 0.0289(5) 0.0209(4) 0.0023(4) 0.0017(3) -0.0041(4)
O2 0.0258(4) 0.0296(5) 0.0206(4) -0.0015(4) 0.0019(3) -0.0054(4)
O3 0.0246(4) 0.0290(5) 0.0212(4) -0.0006(4) 0.0040(3) -0.0065(4)
O4 0.0248(4) 0.0291(5) 0.0204(4) 0.0005(4) 0.0002(3) -0.0065(4)
N1 0.0239(5) 0.0312(6) 0.0264(6) -0.0015(5) 0.0045(4) -0.0015(5)
N2 0.0249(5) 0.0304(6) 0.0292(6) 0.0014(5) 0.0046(4) -0.0010(5)
C1 0.0326(7) 0.0331(7) 0.0315(7) -0.0043(6) 0.0044(6) -0.0031(6)
C2 0.0554(10) 0.0333(8) 0.0374(9) -0.0043(7) 0.0082(8) 0.0056(8)
C3 0.0475(10) 0.0512(11) 0.0426(9) 0.0001(8) 0.0102(8) 0.0208(9)
C4 0.0286(7) 0.0570(11) 0.0473(10) 0.0007(8) 0.0049(7) 0.0098(7)
C5 0.0254(7) 0.0397(8) 0.0405(8) -0.0019(7) 0.0036(6) -0.0015(6)
C6 0.0258(6) 0.0365(8) 0.0368(8) 0.0071(6) 0.0055(6) -0.0017(6)
C7 0.0282(7) 0.0496(10) 0.0508(10) 0.0127(8) 0.0098(7) 0.0077(7)
C8 0.0442(10) 0.0470(10) 0.0529(11) 0.0063(8) 0.0115(8) 0.0201(8)
C9 0.0484(10) 0.0336(8) 0.0476(10) -0.0037(7) 0.0004(8) 0.0068(7)
C10 0.0323(7) 0.0323(8) 0.0403(8) -0.0020(6) 0.0009(6) -0.0010(6)
C11 0.0236(6) 0.0236(6) 0.0218(6) 0.0006(5) 0.0042(5) 0.0017(5)
C12 0.0232(6) 0.0246(6) 0.0260(6) 0.0030(5) 0.0030(5) 0.0014(5)
C13 0.0315(7) 0.0284(7) 0.0294(7) -0.0001(6) 0.0039(6) -0.0025(6)
C14 0.0404(8) 0.0286(7) 0.0423(9) -0.0003(7) 0.0031(7) -0.0066(6)
C15 0.0391(8) 0.0321(8) 0.0471(9) 0.0117(7) 0.0059(7) -0.0046(7)
C16 0.0417(9) 0.0388(9) 0.0316(8) 0.0116(6) 0.0062(6) -0.0017(7)
C17 0.0351(7) 0.0328(7) 0.0268(7) 0.0033(6) 0.0040(6) -0.0012(6)
C18 0.0329(7) 0.0284(7) 0.0224(6) 0.0011(5) -0.0012(5) -0.0036(5)
C19 0.0205(5) 0.0260(6) 0.0219(6) -0.0016(5) 0.0009(4) 0.0019(5)
C20 0.0225(6) 0.0266(6) 0.0239(6) -0.0034(5) 0.0010(5) 0.0003(5)
C21 0.0424(8) 0.0327(8) 0.0252(7) -0.0005(6) 0.0009(6) -0.0063(6)
C22 0.0519(10) 0.0412(9) 0.0252(7) -0.0057(6) 0.0001(7) -0.0079(8)
C23 0.0385(8) 0.0378(8) 0.0344(8) -0.0116(7) 0.0015(6) -0.0083(7)
C24 0.0388(8) 0.0322(8) 0.0367(8) -0.0056(6) 0.0061(6) -0.0101(6)
C25 0.0317(7) 0.0318(7) 0.0263(7) -0.0028(5) 0.0045(5) -0.0047(6)
C26 0.0221(5) 0.0207(6) 0.0226(6) -0.0003(4) 0.0056(5) 0.0010(4)
C27 0.0219(5) 0.0231(6) 0.0254(6) 0.0021(5) 0.0050(5) 0.0008(5)
C28 0.0272(6) 0.0287(7) 0.0323(7) -0.0015(6) 0.0055(5) -0.0040(5)
C29 0.0322(7) 0.0317(8) 0.0470(9) 0.0035(7) 0.0061(7) -0.0094(6)
C30 0.0316(7) 0.0432(9) 0.0477(9) 0.0143(7) 0.0140(7) -0.0043(7)
C31 0.0451(9) 0.0492(10) 0.0363(8) 0.0040(7) 0.0213(7) -0.0034(8)
C32 0.0405(8) 0.0344(8) 0.0299(7) -0.0029(6) 0.0137(6) -0.0057(6)
C33 0.0269(6) 0.0264(6) 0.0212(6) 0.0009(5) 0.0026(5) -0.0032(5)
C34 0.0210(5) 0.0219(6) 0.0212(6) -0.0013(4) 0.0018(4) 0.0007(4)
C35 0.0197(5) 0.0260(6) 0.0230(6) -0.0031(5) 0.0023(4) 0.0006(5)
C36 0.0252(6) 0.0302(7) 0.0291(7) 0.0011(5) 0.0003(5) -0.0040(5)
C37 0.0267(7) 0.0354(8) 0.0395(8) -0.0022(6) 0.0011(6) -0.0075(6)
C38 0.0206(6) 0.0418(8) 0.0326(7) -0.0114(6) 0.0006(5) -0.0006(6)
C39 0.0284(7) 0.0467(9) 0.0254(7) -0.0007(6) -0.0019(5) -0.0005(6)
C40 0.0285(7) 0.0360(8) 0.0259(7) 0.0026(6) 0.0001(5) -0.0036(6)

loop_
_geom_bond_atom_site_label_1
_geom_bond_atom_site_label_2
_geom_bond_distance
_geom_bond_site_symmetry_2
_geom_bond_publ_flag
Cl1 O14 1.3985(17) . ?
Cl1 O13 1.4081(18) . ?
Cl1 O11 1.4297(18) . ?
Cl1 O12 1.4278(15) . ?
Mn1 O4 1.9021(10) . ?
Mn1 O3 1.9100(10) . ?
Mn1 O1 1.9102(10) . ?
Mn1 O2 1.9178(10) . ?
Mn1 N2 2.2731(13) . ?
Mn1 N1 2.2912(13) . ?
O1 C11 1.2876(16) . ?
O2 C19 1.2832(16) . ?
O3 C26 1.2886(16) . ?
O4 C34 1.2817(16) . ?
N1 C1 1.335(2) . ?
N1 C5 1.3384(19) . ?
N2 C10 1.337(2) . ?
N2 C6 1.3390(19) . ?
C1 C2 1.382(2) . ?
C1 H1 0.92(2) . ?
C2 C3 1.383(3) . ?
C2 H2 0.94(2) . ?
C3 C4 1.380(3) . ?
C3 H3 0.96(3) . ?
C4 C5 1.375(2) . ?
C4 H4 0.98(3) . ?
C5 H5 1.02(2) . ?
C6 C7 1.380(2) . ?
C6 H6 0.99(2) . ?
C7 C8 1.374(3) . ?
C7 H7 0.95(3) . ?
C8 C9 1.381(3) . ?
C8 H8 0.97(3) . ?
C9 C10 1.383(2) . ?
C9 H9 0.94(3) . ?
C10 H10 0.99(2) . ?
C11 C18 1.3924(19) . ?
C11 C12 1.4801(19) . ?
C12 C17 1.396(2) . ?
C12 C13 1.392(2) . ?
C13 C14 1.388(2) . ?
C13 H13 0.96(2) . ?
C14 C15 1.385(3) . ?
C14 H14 0.96(2) . ?
C15 C16 1.381(3) . ?
C15 H15 0.97(2) . ?
C16 C17 1.387(2) . ?
C16 H16 0.90(2) . ?
C17 H17 0.97(2) . ?
C18 C19 1.397(2) . ?
C18 H18 0.92(2) . ?
C19 C20 1.4832(19) . ?
C20 C21 1.395(2) . ?
C20 C25 1.396(2) . ?
C21 C22 1.384(2) . ?
C21 H21 0.93(2) . ?
C22 C23 1.381(3) . ?
C22 H22 1.01(2) . ?
C23 C24 1.383(2) . ?
C23 H23 0.98(2) . ?
C24 C25 1.384(2) . ?
C24 H24 0.93(3) . ?
C25 H25 0.95(2) . ?
C26 C33 1.3939(18) . ?
C26 C27 1.4809(18) . ?
C27 C32 1.393(2) . ?
C27 C28 1.391(2) . ?
C28 C29 1.384(2) . ?
C28 H28 0.94(2) . ?
C29 C30 1.388(3) . ?
C29 H29 0.94(2) . ?
C30 C31 1.378(3) . ?
C30 H30 0.94(2) . ?
C31 C32 1.386(2) . ?
C31 H31 0.91(2) . ?
C32 H32 0.98(2) . ?
C33 C34 1.3986(18) . ?
C33 H33 0.90(2) . ?
C34 C35 1.4777(18) . ?
C35 C40 1.389(2) . ?
C35 C36 1.398(2) . ?
C36 C37 1.382(2) . ?
C36 H36 0.98(2) . ?
C37 C38 1.381(2) . ?
C37 H37 0.96(2) . ?
C38 C39 1.379(2) . ?
C38 H38 0.95(2) . ?
C39 C40 1.387(2) . ?
C39 H39 0.94(2) . ?
C40 H40 0.95(2) . ?
